data_2009136
loop_
_publ_author_name
'Liu, Ze-Hua '
'Liu, Yong-Jiang'
'Duan, Chun-Ying'
'You, Xiao-Zeng'

_publ_section_title
;
 (2-Benzoylpyridine-<i>N</i>
 thiosemicarbazonato-<i>N</i>^1^,<i>S</i>)chloronickel(II)
;
_journal_issue 11
_journal_name_full 'Acta Crystallographica Section C'
_journal_page_first 1804
_journal_page_last 1806
_journal_paper_doi 10.1107/S0108270199008823
_journal_volume 55
_journal_year 1999
_chemical_formula_iupac '[Ni (C13 H11 N4 S) Cl]'
_chemical_formula_sum 'C13 H11 Cl N4 Ni S'
_chemical_formula_weight 349.48
_chemical_name_systematic
;
 ?
;
_space_group_IT_number 14
_symmetry_cell_setting monoclinic
_symmetry_space_group_name_Hall '-P 2yn'
_symmetry_space_group_name_H-M 'P 1 21/n 1'
_audit_creation_method SHELXL
_cell_angle_alpha 90.00
_cell_angle_beta 115.58(3)
_cell_angle_gamma 90.00
_cell_formula_units_Z 4
_cell_length_a 11.611(5)
_cell_length_b 10.297(6)
_cell_length_c 13.165(3)
_cell_measurement_reflns_used 36
_cell_measurement_temperature 293(2)
_cell_measurement_theta_max 12.01
_cell_measurement_theta_min 6.34
_cell_volume 1419.7(11)
_computing_cell_refinement XSCANS
_computing_data_collection 'XSCANS (Siemens, 1994)'
_computing_data_reduction 'SHELXTL (Siemens, 1995)'
_computing_molecular_graphics SHELXTL
_computing_publication_material SHELXTL
_computing_structure_refinement SHELXTL
_computing_structure_solution SHELXTL
_diffrn_ambient_temperature 293(2)
_diffrn_measurement_device 'Siemens P4'
_diffrn_measurement_method '2\q/\w scans'
_diffrn_radiation_monochromator graphite
_diffrn_radiation_source 'fine-focus sealed tube'
_diffrn_radiation_type MoK\a
_diffrn_radiation_wavelength 0.71073
_diffrn_reflns_av_R_equivalents 0.027
_diffrn_reflns_av_sigmaI/netI 0.056
_diffrn_reflns_limit_h_max 13
_diffrn_reflns_limit_h_min -1
_diffrn_reflns_limit_k_max 12
_diffrn_reflns_limit_k_min -1
_diffrn_reflns_limit_l_max 14
_diffrn_reflns_limit_l_min -15
_diffrn_reflns_number 3254
_diffrn_reflns_theta_max 25.04
_diffrn_reflns_theta_min 1.96
_diffrn_standards_decay_% 13.6
_diffrn_standards_interval_count 197
_diffrn_standards_number 3
_exptl_absorpt_coefficient_mu 1.695
_exptl_absorpt_correction_T_max 0.595
_exptl_absorpt_correction_T_min 0.562
_exptl_absorpt_correction_type \y-scan
_exptl_absorpt_process_details '(North et al., 1968)'
_exptl_crystal_colour dark-brown
_exptl_crystal_density_diffrn 1.635
_exptl_crystal_density_method 'not measured'
_exptl_crystal_description block
_exptl_crystal_F_000 712
_exptl_crystal_size_max 0.35
_exptl_crystal_size_mid 0.35
_exptl_crystal_size_min 0.30
_refine_diff_density_max 0.262
_refine_diff_density_min -0.278
_refine_ls_extinction_method none
_refine_ls_goodness_of_fit_all 1.024
_refine_ls_goodness_of_fit_obs 1.076
_refine_ls_hydrogen_treatment refall
_refine_ls_matrix_type full
_refine_ls_number_parameters 225
_refine_ls_number_reflns 2504
_refine_ls_number_restraints 0
_refine_ls_restrained_S_all 1.026
_refine_ls_restrained_S_obs 1.076
_refine_ls_R_factor_all 0.065
_refine_ls_R_factor_obs .038
_refine_ls_shift/esd_max <0.001
_refine_ls_shift/esd_mean 0.000
_refine_ls_structure_factor_coef Fsqd
_refine_ls_weighting_details 'w = 1/[\s^2^(Fo^2^)+(0.0330P)^2^+0.2173P] where P=(Fo^2^+2Fc^2^)/3'
_refine_ls_weighting_scheme calc
_refine_ls_wR_factor_all 0.091
_refine_ls_wR_factor_obs .080
_reflns_number_observed 1821
_reflns_number_total 2505
_reflns_observed_criterion I>2\s(I)
_cod_data_source_file ha1262.cif
_cod_data_source_block ni5
_cod_depositor_comments
;
The following automatic conversions were performed:
'_symmetry_cell_setting' value 'Monoclinic' changed to 'monoclinic'
according to '/home/saulius/struct/CIF-dictionaries/cif_core.dic'
dictionary named 'cif_core.dic' version 2.4.1 from 2010-06-29.

Automatic conversion script
Id: cif_fix_enum 1527 2010-12-29 10:47:43Z saulius 

The following automatic conversions were performed:

'_symmetry_cell_setting' value 'Monoclinic' changed to 'monoclinic'
according to /home/saulius/struct/CIF-dictionaries/cif_core.dic
dictionary named 'cif_core.dic' version 2.4.1 from 2010-06-29.

Automatic conversion script
Id: cif_fix_values 1715 2011-07-08 13:25:40Z adriana 

The following automatic conversions were performed:

'_refine_ls_weighting_scheme' value 'calc w =
1/[\s^2^(Fo^2^)+(0.0330P)^2^+0.2173P] where P=(Fo^2^+2Fc^2^)/3' was
changed to 'calc'. New tag '_refine_ls_weighting_details' was
created. The value of the new tag was set to 'w =
1/[\s^2^(Fo^2^)+(0.0330P)^2^+0.2173P] where P=(Fo^2^+2Fc^2^)/3'.

Automatic conversion script
Id: cif_fix_values 3143 2015-03-26 13:38:13Z robertas 
;
_cod_original_cell_volume 1419.7(10)
_cod_original_sg_symbol_H-M 'P 21/n'
_cod_database_code 2009136
_cod_database_fobs_code 2009136

loop_
_symmetry_equiv_pos_as_xyz
'x, y, z'
'-x+1/2, y+1/2, -z+1/2'
'-x, -y, -z'
'x-1/2, -y-1/2, z-1/2'

loop_
_atom_site_aniso_label
_atom_site_aniso_U_11
_atom_site_aniso_U_22
_atom_site_aniso_U_33
_atom_site_aniso_U_12
_atom_site_aniso_U_13
_atom_site_aniso_U_23
Ni1 .0451(3) .0433(3) .0329(2) .0099(3) .0188(2) -.0008(2)
Cl1 .0666(7) .0825(8) .0507(6) .0247(6) .0328(5) -.0077(6)
S1 .0612(7) .0526(6) .0442(5) -.0022(6) .0221(5) -.0146(5)
N1 .061(2) .058(3) .060(2) -.016(2) .030(2) -.021(2)
N2 .043(2) .041(2) .044(2) -.006(2) .0230(14) -.0086(15)
N3 .040(2) .039(2) .0323(15) .0017(15) .0171(13) -.0008(14)
N4 .039(2) .051(2) .039(2) .009(2) .0209(14) .0072(15)
C1 .044(2) .043(2) .039(2) .001(2) .017(2) .001(2)
C2 .043(2) .035(2) .033(2) .004(2) .019(2) .002(2)
C3 .043(2) .042(2) .034(2) .006(2) .018(2) .006(2)
C4 .044(2) .051(3) .047(2) -.004(2) .020(2) -.001(2)
C5 .050(3) .068(3) .054(3) -.013(3) .018(2) .005(2)
C6 .045(3) .087(4) .061(3) .004(3) .030(2) .013(3)
C7 .048(2) .060(3) .048(2) .012(2) .026(2) .005(2)
C8 .042(2) .031(2) .039(2) -.003(2) .022(2) -.002(2)
C9 .061(3) .060(3) .041(2) .020(2) .019(2) .002(2)
C10 .067(3) .055(3) .068(3) .023(2) .036(3) .002(2)
C11 .062(3) .051(3) .058(3) -.009(2) .042(2) -.016(2)
C12 .057(3) .062(3) .039(2) .000(2) .021(2) -.006(2)
C13 .052(3) .051(3) .043(2) .005(2) .022(2) -.003(2)

loop_
_atom_site_label
_atom_site_fract_x
_atom_site_fract_y
_atom_site_fract_z
_atom_site_U_iso_or_equiv
_atom_site_thermal_displace_type
_atom_site_calc_flag
_atom_site_refinement_flags
_atom_site_occupancy
_atom_site_disorder_group
_atom_site_type_symbol
Ni1 .69098(5) .46989(5) .14683(3) .0397(2) Uani d . 1 . Ni
Cl1 .62154(11) .54932(12) .26298(8) .0640(3) Uani d . 1 . Cl
S1 .85234(11) .59784(11) .20847(8) .0528(3) Uani d . 1 . S
N1 1.0100(4) .6134(4) .1121(3) .0581(10) Uani d . 1 . N
H1NB 1.050(4) .584(4) .072(3) .058(13) Uiso d . 1 . H
H1NA 1.043(4) .676(4) .160(3) .066(14) Uiso d . 1 . H
N2 .8599(3) .4523(3) .0396(2) .0412(7) Uani d . 1 . N
N3 .7537(3) .4034(3) .0489(2) .0367(7) Uani d . 1 . N
N4 .5576(3) .3439(3) .0765(2) .0416(7) Uani d . 1 . N
C1 .9105(4) .5488(4) .1128(3) .0425(9) Uani d . 1 . C
C2 .6916(3) .3053(3) -.0139(3) .0361(8) Uani d . 1 . C
C3 .5771(3) .2681(4) .0004(3) .0392(9) Uani d . 1 . C
C4 .4950(4) .1684(4) -.0561(3) .0475(10) Uani d . 1 . C
H4 .510(4) .118(4) -.108(3) .052(12) Uiso d . 1 . H
C5 .3891(4) .1473(5) -.0364(4) .0593(12) Uani d . 1 . C
H5 .337(4) .083(4) -.068(3) .043(11) Uiso d . 1 . H
C6 .3691(4) .2226(5) .0400(4) .0619(13) Uani d . 1 . C
H6 .300(4) .207(4) .061(3) .076(14) Uiso d . 1 . H
C7 .4554(4) .3199(5) .0948(3) .0501(10) Uani d . 1 . C
H7 .447(3) .377(4) .143(3) .046(11) Uiso d . 1 . H
C8 .7273(3) .2345(3) -.0942(3) .0358(8) Uani d . 1 . C
C9 .8304(4) .1495(4) -.0545(3) .0549(11) Uani d . 1 . C
H9 .886(4) .147(4) .021(4) .072(14) Uiso d . 1 . H
C10 .8574(5) .0758(5) -.1296(4) .0606(12) Uani d . 1 . C
H10 .924(4) .015(4) -.101(3) .067(14) Uiso d . 1 . H
C11 .7817(4) .0869(4) -.2437(4) .0517(11) Uani d . 1 . C
H11 .800(3) .039(3) -.297(3) .046(10) Uiso d . 1 . H
C12 .6817(4) .1716(5) -.2827(3) .0525(11) Uani d . 1 . C
H12 .628(4) .181(4) -.360(3) .064(13) Uiso d . 1 . H
C13 .6532(4) .2448(4) -.2089(3) .0482(10) Uani d . 1 . C
H13 .583(3) .297(3) -.234(3) .043(11) Uiso d . 1 . H

loop_
_atom_type_symbol
_atom_type_description
_atom_type_scat_dispersion_real
_atom_type_scat_dispersion_imag
_atom_type_scat_source
C C 0.0033 0.0016 'International Tables Vol C Tables 4.2.6.8 and 6.1.1.4'
H H 0.0000 0.0000 'International Tables Vol C Tables 4.2.6.8 and 6.1.1.4'
N N 0.0061 0.0033 'International Tables Vol C Tables 4.2.6.8 and 6.1.1.4'
S S 0.1246 0.1234 'International Tables Vol C Tables 4.2.6.8 and 6.1.1.4'
Cl Cl 0.1484 0.1585 'International Tables Vol C Tables 4.2.6.8 and 6.1.1.4'
Ni Ni 0.3393 1.1124 'International Tables Vol C Tables 4.2.6.8 and 6.1.1.4'

loop_
_geom_angle_atom_site_label_1
_geom_angle_atom_site_label_2
_geom_angle_atom_site_label_3
_geom_angle
_geom_angle_publ_flag
N3 Ni1 N4 83.86(13) yes
N3 Ni1 S1 87.08(10) yes
N4 Ni1 S1 170.93(9) yes
N3 Ni1 Cl1 178.85(10) yes
N4 Ni1 Cl1 97.26(10) yes
S1 Ni1 Cl1 91.80(5) yes
C1 S1 Ni1 95.54(14) yes
C1 N1 H1NB 121(3) yes
C1 N1 H1NA 119(3) ?
H1NB N1 H1NA 120(4) ?
C1 N2 N3 109.9(3) ?
C2 N3 N2 119.7(3) ?
C2 N3 Ni1 116.6(2) ?
N2 N3 Ni1 123.7(2) ?
C7 N4 C3 118.0(4) ?
C7 N4 Ni1 129.3(3) ?
C3 N4 Ni1 112.7(2) ?
N2 C1 N1 118.7(4) ?
N2 C1 S1 123.5(3) ?
N1 C1 S1 117.8(3) ?
N3 C2 C3 113.7(3) ?
N3 C2 C8 125.6(3) ?
C3 C2 C8 120.6(3) ?
N4 C3 C4 121.8(3) ?
N4 C3 C2 113.0(3) ?
C4 C3 C2 125.2(3) ?
C3 C4 C5 118.7(4) ?
C3 C4 H4 120(2) ?
C5 C4 H4 121(2) ?
C6 C5 C4 119.9(5) ?
C6 C5 H5 119(3) ?
C4 C5 H5 121(3) ?
C5 C6 C7 118.7(4) ?
C5 C6 H6 123(3) ?
C7 C6 H6 119(3) ?
N4 C7 C6 122.9(4) ?
N4 C7 H7 112(2) ?
C6 C7 H7 125(2) ?
C13 C8 C9 119.2(3) ?
C13 C8 C2 120.5(3) ?
C9 C8 C2 120.1(3) ?
C10 C9 C8 120.0(4) ?
C10 C9 H9 119(3) ?
C8 C9 H9 120(3) ?
C11 C10 C9 119.9(4) ?
C11 C10 H10 121(3) ?
C9 C10 H10 119(3) ?
C12 C11 C10 120.1(4) ?
C12 C11 H11 118(2) ?
C10 C11 H11 121(2) ?
C11 C12 C13 120.6(4) ?
C11 C12 H12 122(3) ?
C13 C12 H12 117(3) ?
C12 C13 C8 120.2(4) ?
C12 C13 H13 121(2) ?
C8 C13 H13 119(2) ?

loop_
_geom_bond_atom_site_label_1
_geom_bond_atom_site_label_2
_geom_bond_site_symmetry_2
_geom_bond_distance
_geom_bond_publ_flag
Ni1 N3 . 1.864(3) yes
Ni1 N4 . 1.924(3) yes
Ni1 S1 . 2.1428(14) yes
Ni1 Cl1 . 2.1729(11) yes
S1 C1 . 1.741(4) yes
N1 C1 . 1.336(5) yes
N1 H1NB . .89(4) ?
N1 H1NA . .87(4) ?
N2 C1 . 1.331(4) yes
N2 N3 . 1.385(4) yes
N3 C2 . 1.307(4) yes
N4 C7 . 1.331(5) ?
N4 C3 . 1.364(4) ?
C2 C3 . 1.472(5) ?
C2 C8 . 1.483(5) ?
C3 C4 . 1.380(5) ?
C4 C5 . 1.379(6) ?
C4 H4 . .93(4) ?
C5 C6 . 1.367(7) ?
C5 H5 . .87(4) ?
C6 C7 . 1.379(6) ?
C6 H6 . .97(4) ?
C7 H7 . .90(4) ?
C8 C13 . 1.382(5) ?
C8 C9 . 1.390(5) ?
C9 C10 . 1.385(6) ?
C9 H9 . .92(4) ?
C10 C11 . 1.379(6) ?
C10 H10 . .93(4) ?
C11 C12 . 1.364(6) ?
C11 H11 . .96(3) ?
C12 C13 . 1.377(5) ?
C12 H12 . .94(4) ?
C13 H13 . .91(3) ?
